data_7056631
loop_
_publ_author_name
'do Nascimento Neto, Jos\'e Ant\^onio'
'da Silva, Cameron Capeletti'
'Ribeiro, Leandro'
'Vasconcelos, G\'essica Adriana'
'Gontijo Vaz, Boniek'
'Ferreira, Vinicius Sousa'
'Queiroz J\'unior, Luiz Keng'
'Maia, Lauro J. Q.'
'Sarotti, Ariel Marcelo'
'Martins, Felipe Terra'

_publ_section_title
;
 Probing the Competition between Acetate and 2,2&#x2019;-Bipyridine
 Ligands to Bind to d-Block 12 Group Metals: Molecular and Structural
 Diversity towards High-Efficiency Luminescent Materials
;
_journal_name_full 'New J. Chem.'
_journal_paper_doi 10.1039/C7NJ02393F
_journal_year 2017
_chemical_formula_moiety 'C30 H24 N6, 2(C2 H3 O2), 6.5(H2O)'
_chemical_formula_sum 'C34 H43 N6 O10.5 Zn'
_chemical_formula_weight 769.13
_space_group_crystal_system monoclinic
_space_group_IT_number 14
_space_group_name_Hall '-P 2ybc'
_space_group_name_H-M_alt 'P 1 21/c 1'
_symmetry_space_group_name_Hall '-P 2ybc'
_symmetry_space_group_name_H-M 'P 1 21/c 1'
_atom_sites_solution_hydrogens mixed
_audit_update_record
;
2017-03-16 deposited with the CCDC.
2017-09-26 downloaded from the CCDC.
;
_cell_angle_alpha 90
_cell_angle_beta 105.012(3)
_cell_angle_gamma 90
_cell_formula_units_Z 8
_cell_length_a 23.6688(15)
_cell_length_b 13.4856(9)
_cell_length_c 24.0246(15)
_cell_measurement_reflns_used 2857
_cell_measurement_temperature 296(2)
_cell_measurement_theta_max 21.99
_cell_measurement_theta_min 2.63
_cell_volume 7406.7(8)
_computing_structure_refinement 'SHELXL-2014 (Sheldrick, 2014)'
_diffrn_ambient_temperature 296(2)
_diffrn_measured_fraction_theta_full 0.993
_diffrn_measured_fraction_theta_max 0.987
_diffrn_measurement_device_type 'Bruker APEX-II CCD'
_diffrn_measurement_method '\f and \w scans'
_diffrn_radiation_type MoK\a
_diffrn_radiation_wavelength 0.71073
_diffrn_reflns_av_R_equivalents 0.0727
_diffrn_reflns_Laue_measured_fraction_full 0.993
_diffrn_reflns_Laue_measured_fraction_max 0.987
_diffrn_reflns_limit_h_max 28
_diffrn_reflns_limit_h_min -21
_diffrn_reflns_limit_k_max 15
_diffrn_reflns_limit_k_min -16
_diffrn_reflns_limit_l_max 25
_diffrn_reflns_limit_l_min -28
_diffrn_reflns_number 35549
_diffrn_reflns_point_group_measured_fraction_full 0.993
_diffrn_reflns_point_group_measured_fraction_max 0.987
_diffrn_reflns_theta_full 25
_diffrn_reflns_theta_max 25.096
_diffrn_reflns_theta_min 1.747
_exptl_absorpt_coefficient_mu 0.728
_exptl_absorpt_correction_T_max 1.000
_exptl_absorpt_correction_T_min 0.888
_exptl_absorpt_correction_type multi-scan
_exptl_absorpt_process_details
;
Sheldrick, G. M.: SADABS --- Bruker AXS area detector scaling and absorption, 
version 2008/1, University of Gottingen, Germany 2008
;
_exptl_crystal_density_diffrn 1.380
_exptl_crystal_description needle
_exptl_crystal_F_000 3224
_exptl_crystal_size_max 0.25
_exptl_crystal_size_mid 0.11
_exptl_crystal_size_min 0.07
_refine_diff_density_max 1.094
_refine_diff_density_min -0.528
_refine_diff_density_rms 0.07
_refine_ls_extinction_method none
_refine_ls_goodness_of_fit_ref 0.993
_refine_ls_hydrogen_treatment constr
_refine_ls_matrix_type full
_refine_ls_number_parameters 928
_refine_ls_number_reflns 13019
_refine_ls_number_restraints 550
_refine_ls_restrained_S_all 0.983
_refine_ls_R_factor_all 0.1634
_refine_ls_R_factor_gt 0.0741
_refine_ls_shift/su_max 0.002
_refine_ls_shift/su_mean 0
_refine_ls_structure_factor_coef Fsqd
_refine_ls_weighting_details 'w=1/[\s^2^(Fo^2^)+(0.1182P)^2^] where P=(Fo^2^+2Fc^2^)/3'
_refine_ls_weighting_scheme calc
_refine_ls_wR_factor_gt 0.19
_refine_ls_wR_factor_ref 0.2383
_reflns_number_gt 6059
_reflns_number_total 13019
_reflns_threshold_expression 'I > 2\s(I)'
_cod_data_source_file c7nj02393f2.cif
_cod_data_source_block 'global_CCDC2'
_cod_depositor_comments
;

2018-02-12
Z value and formula fixed to values more according to usual
chemical conventions.                 miguel
;
_cod_original_formula_moiety '2(C30 H24 N6), 4(C2 H3 O2), 13(H2O)'
_cod_original_formula_sum 'C68 H86 N12 O21 Zn2'
_cod_original_formula_units_Z 4
_cod_original_formula_weight 1538.27
_cod_database_code 7056631

loop_
_space_group_symop_operation_xyz
'x, y, z'
'-x, y+1/2, -z+1/2'
'-x, -y, -z'
'x, -y-1/2, z-1/2'

loop_
_atom_site_label
_atom_site_type_symbol
_atom_site_fract_x
_atom_site_fract_y
_atom_site_fract_z
_atom_site_U_iso_or_equiv
_atom_site_adp_type
_atom_site_occupancy
_atom_site_calc_flag
C6 C 0.1566(3) 0.5475(5) 0.2656(3) 0.0563(16) Uani 1 d
Zn1 Zn 0.07707(3) 0.72078(6) 0.23188(3) 0.0562(3) Uani 1 d
N5 N 0.1015(2) 0.8577(4) 0.2795(2) 0.0615(14) Uani 1 d
Zn2 Zn 0.42045(3) 0.67844(6) 0.25503(3) 0.0578(3) Uani 1 d
O2W O 0.8613(3) 0.8958(5) 0.9418(2) 0.126(2) Uani 1 d
H2A H 0.8566 0.9306 0.9767 0.189 Uiso 1 d
H2B H 0.8856 0.8357 0.9418 0.189 Uiso 1 d
O3W O 0.1190(3) 0.9022(4) 0.5179(2) 0.1179(19) Uani 1 d
H3A H 0.0907 0.9447 0.4908 0.177 Uiso 1 d
H3B H 0.1048 0.8409 0.5331 0.177 Uiso 1 d
N2 N 0.1486(2) 0.6376(4) 0.2855(2) 0.0567(13) Uani 1 d
N6 N 0.1316(2) 0.7965(4) 0.1864(2) 0.0541(13) Uani 1 d
C30 C 0.1441(3) 0.7640(5) 0.1372(3) 0.0632(17) Uani 1 d
H30 H 0.129 0.7033 0.122 0.076 Uiso 1 calc
C29 C 0.1776(3) 0.8159(6) 0.1092(3) 0.0701(19) Uani 1 d
H29 H 0.1842 0.7926 0.075 0.084 Uiso 1 calc
C27 C 0.1902(3) 0.9384(6) 0.1833(3) 0.076(2) Uani 1 d
H27 H 0.206 0.9981 0.1994 0.092 Uiso 1 calc
C26 C 0.1550(3) 0.8821(5) 0.2089(3) 0.0560(16) Uani 1 d
N4 N -0.0046(2) 0.7782(4) 0.18152(19) 0.0538(12) Uani 1 d
C20 C -0.0118(3) 0.8305(5) 0.1331(3) 0.0679(18) Uani 1 d
H20 H 0.0205 0.8421 0.1188 0.082 Uiso 1 calc
C14 C -0.0830(3) 0.6839(5) 0.2836(3) 0.0705(19) Uani 1 d
H14 H -0.1212 0.7046 0.2676 0.085 Uiso 1 calc
C13 C -0.0690(3) 0.6312(6) 0.3348(3) 0.079(2) Uani 1 d
H13 H -0.0981 0.6152 0.353 0.094 Uiso 1 calc
C12 C -0.0124(3) 0.6029(5) 0.3585(3) 0.076(2) Uani 1 d
H12 H -0.0019 0.5693 0.3935 0.091 Uiso 1 calc
N3 N 0.0147(2) 0.6766(4) 0.2787(2) 0.0606(14) Uani 1 d
C32 C 0.5757(3) 0.8049(6) 0.3808(3) 0.082(2) Uani 1 d
H32 H 0.583 0.8388 0.4156 0.099 Uiso 1 calc
N11 N 0.4193(2) 0.5433(4) 0.3014(2) 0.0615(14) Uani 1 d
C44 C 0.3481(3) 0.9659(5) 0.1993(3) 0.0729(19) Uani 1 d
H44 H 0.3268 1.0114 0.2147 0.088 Uiso 1 calc
N10 N 0.3747(2) 0.7631(4) 0.3058(2) 0.0621(14) Uani 1 d
C9 C 0.2275(3) 0.6093(6) 0.3677(3) 0.074(2) Uani 1 d
H9 H 0.2507 0.6324 0.4027 0.089 Uiso 1 calc
N1 N 0.0751(2) 0.5849(4) 0.1855(2) 0.0569(13) Uani 1 d
C28 C 0.2011(3) 0.9028(6) 0.1328(3) 0.082(2) Uani 1 d
H28 H 0.2248 0.9391 0.1149 0.099 Uiso 1 calc
C16 C -0.0517(3) 0.7612(5) 0.2020(2) 0.0546(15) Uani 1 d
C15 C -0.0400(3) 0.7050(4) 0.2569(3) 0.0537(15) Uani 1 d
C36 C 0.5336(3) 0.6483(4) 0.2234(3) 0.0570(16) Uani 1 d
N7 N 0.5072(2) 0.7268(4) 0.3033(2) 0.0603(14) Uani 1 d
N12 N 0.3418(2) 0.6037(4) 0.2046(2) 0.0626(14) Uani 1 d
N9 N 0.3987(2) 0.8143(4) 0.2073(2) 0.0587(13) Uani 1 d
C45 C 0.3665(3) 0.8792(5) 0.2283(2) 0.0556(16) Uani 1 d
C46 C 0.3533(3) 0.8497(5) 0.2829(3) 0.0580(16) Uani 1 d
C7 C 0.2010(3) 0.4856(5) 0.2962(3) 0.075(2) Uani 1 d
H7 H 0.2068 0.4232 0.2822 0.09 Uiso 1 calc
C8 C 0.2362(3) 0.5193(7) 0.3479(3) 0.085(2) Uani 1 d
H8 H 0.2661 0.4792 0.3691 0.102 Uiso 1 calc
C5 C 0.1154(3) 0.5176(5) 0.2101(3) 0.0583(16) Uani 1 d
C4 C 0.1186(3) 0.4265(5) 0.1837(3) 0.0727(19) Uani 1 d
H4 H 0.147 0.3804 0.2011 0.087 Uiso 1 calc
C3 C 0.0796(3) 0.4052(6) 0.1317(3) 0.079(2) Uani 1 d
H3 H 0.081 0.3441 0.114 0.095 Uiso 1 calc
C2 C 0.0388(3) 0.4744(6) 0.1061(3) 0.076(2) Uani 1 d
H2 H 0.0129 0.4621 0.0705 0.091 Uiso 1 calc
C1 C 0.0371(3) 0.5637(5) 0.1349(3) 0.0702(19) Uani 1 d
H1 H 0.0086 0.6101 0.1185 0.084 Uiso 1 calc
C23 C 0.1468(4) 1.0236(6) 0.3416(3) 0.095(2) Uani 1 d
H23 H 0.1626 1.0793 0.3628 0.114 Uiso 1 calc
C22 C 0.1075(4) 0.9669(6) 0.3582(3) 0.083(2) Uani 1 d
H22 H 0.095 0.984 0.3905 0.099 Uiso 1 calc
C21 C 0.0860(3) 0.8837(6) 0.3272(3) 0.081(2) Uani 1 d
H21 H 0.0597 0.8438 0.3398 0.097 Uiso 1 calc
C19 C -0.0658(3) 0.8685(6) 0.1030(3) 0.079(2) Uani 1 d
H19 H -0.0697 0.9042 0.0691 0.094 Uiso 1 calc
C18 C -0.1127(3) 0.8521(6) 0.1244(3) 0.088(2) Uani 1 d
H18 H -0.1492 0.8773 0.1055 0.106 Uiso 1 calc
C17 C -0.1058(3) 0.7971(6) 0.1750(3) 0.078(2) Uani 1 d
H17 H -0.1376 0.7851 0.19 0.094 Uiso 1 calc
C11 C 0.0279(3) 0.6254(5) 0.3293(3) 0.075(2) Uani 1 d
H11 H 0.0663 0.605 0.3446 0.09 Uiso 1 calc
O13W O 0.4480(4) 0.7664(9) 0.0283(5) 0.273(6) Uani 1 d
H13A H 0.45 0.8368 0.0211 0.41 Uiso 1 d
H13B H 0.4095 0.7487 0.0315 0.41 Uiso 1 d
N8 N 0.4764(2) 0.6249(4) 0.2043(2) 0.0596(13) Uani 1 d
C39 C 0.4966(4) 0.5428(6) 0.1238(3) 0.083(2) Uani 1 d
H39 H 0.4832 0.5055 0.0904 0.1 Uiso 1 calc
C38 C 0.5542(3) 0.5691(6) 0.1429(3) 0.080(2) Uani 1 d
H38 H 0.5806 0.5508 0.122 0.096 Uiso 1 calc
C37 C 0.5727(3) 0.6221(6) 0.1922(3) 0.0722(19) Uani 1 d
H37 H 0.6117 0.6408 0.205 0.087 Uiso 1 calc
C33 C 0.6199(4) 0.7833(6) 0.3563(3) 0.089(2) Uani 1 d
H33 H 0.6581 0.8018 0.3743 0.106 Uiso 1 calc
C34 C 0.6072(3) 0.7332(6) 0.3043(3) 0.079(2) Uani 1 d
H34 H 0.6369 0.7185 0.2866 0.095 Uiso 1 calc
C60 C 0.3061(3) 0.6363(6) 0.1558(3) 0.076(2) Uani 1 d
H60 H 0.3137 0.6979 0.1418 0.092 Uiso 1 calc
C59 C 0.2591(3) 0.5842(7) 0.1253(3) 0.086(2) Uani 1 d
H59 H 0.2347 0.6095 0.0915 0.104 Uiso 1 calc
C58 C 0.2488(4) 0.4931(8) 0.1460(4) 0.099(3) Uani 1 d
H58 H 0.2175 0.4549 0.1257 0.119 Uiso 1 calc
C57 C 0.2842(4) 0.4584(6) 0.1962(3) 0.088(2) Uani 1 d
H57 H 0.2766 0.3973 0.2107 0.106 Uiso 1 calc
C56 C 0.3318(3) 0.5147(5) 0.2256(3) 0.0643(18) Uani 1 d
C55 C 0.3737(3) 0.4816(5) 0.2801(3) 0.0647(18) Uani 1 d
C54 C 0.3668(4) 0.3956(6) 0.3074(3) 0.086(2) Uani 1 d
H54 H 0.3349 0.3546 0.2923 0.104 Uiso 1 calc
C53 C 0.4065(4) 0.3707(6) 0.3568(4) 0.097(3) Uani 1 d
H53 H 0.4009 0.3137 0.3765 0.117 Uiso 1 calc
C52 C 0.4540(4) 0.4274(6) 0.3776(3) 0.089(2) Uani 1 d
H52 H 0.4831 0.4082 0.4099 0.106 Uiso 1 calc
C51 C 0.4582(3) 0.5164(6) 0.3491(3) 0.078(2) Uani 1 d
H51 H 0.4896 0.5584 0.3643 0.093 Uiso 1 calc
C43 C 0.3606(4) 0.9863(6) 0.1478(3) 0.086(2) Uani 1 d
H43 H 0.3469 1.0441 0.1276 0.104 Uiso 1 calc
C42 C 0.3934(3) 0.9206(6) 0.1271(3) 0.074(2) Uani 1 d
H42 H 0.4033 0.9335 0.0927 0.089 Uiso 1 calc
C41 C 0.4118(3) 0.8353(5) 0.1568(3) 0.0671(18) Uani 1 d
H41 H 0.434 0.7903 0.1421 0.081 Uiso 1 calc
C50 C 0.3646(3) 0.7351(6) 0.3562(3) 0.0722(19) Uani 1 d
H50 H 0.3791 0.6742 0.3718 0.087 Uiso 1 calc
C49 C 0.3342(3) 0.7916(6) 0.3852(3) 0.082(2) Uani 1 d
H49 H 0.3285 0.7704 0.4202 0.098 Uiso 1 calc
C48 C 0.3126(3) 0.8784(7) 0.3623(3) 0.094(3) Uani 1 d
H48 H 0.2916 0.9182 0.3816 0.113 Uiso 1 calc
C47 C 0.3212(3) 0.9095(6) 0.3102(3) 0.085(2) Uani 1 d
H47 H 0.3057 0.9694 0.2939 0.102 Uiso 1 calc
O2 O 0.2796(3) 0.1410(5) 0.2558(3) 0.137(3) Uani 1 d
C61 C 0.2587(4) 0.2002(7) 0.2926(3) 0.142(4) Uani 1 d
O1 O 0.2221(3) 0.2606(5) 0.2576(3) 0.137(3) Uani 1 d
C62 C 0.2687(5) 0.2071(10) 0.3568(3) 0.172(6) Uani 1 d
H62A H 0.2965 0.1576 0.3751 0.258 Uiso 1 calc
H62B H 0.2837 0.2717 0.3697 0.258 Uiso 1 calc
H62C H 0.2325 0.1966 0.3668 0.258 Uiso 1 calc
C25 C 0.1407(3) 0.9151(5) 0.2626(2) 0.0580(16) Uani 1 d
C35 C 0.5500(3) 0.7052(5) 0.2786(3) 0.0572(16) Uani 1 d
C31 C 0.5199(3) 0.7757(5) 0.3533(3) 0.077(2) Uani 1 d
H31 H 0.4898 0.7906 0.3701 0.093 Uiso 1 calc
C24 C 0.1632(3) 0.9979(5) 0.2927(3) 0.084(2) Uani 1 d
H24 H 0.1898 1.0371 0.2802 0.1 Uiso 1 calc
C40 C 0.4591(3) 0.5731(5) 0.1557(3) 0.0705(19) Uani 1 d
H40 H 0.4198 0.5565 0.1427 0.085 Uiso 1 calc
C10 C 0.1838(3) 0.6658(6) 0.3352(3) 0.0685(19) Uani 1 d
H10 H 0.1782 0.7286 0.3488 0.082 Uiso 1 calc
O1W O 0.9501(3) 0.0473(5) 0.9695(3) 0.132(2) Uani 1 d
H1A H 0.9922 0.0471 0.9695 0.197 Uiso 1 d
H1B H 0.9312 -0.014 0.9503 0.197 Uiso 1 d
O4W O 0.0346(3) 0.7455(6) 0.0082(3) 0.166(3) Uani 1 d
H4A H -0.0077 0.7448 0.0086 0.248 Uiso 1 d
H4B H 0.0578 0.8047 0.0059 0.248 Uiso 1 d
O5W O 0.2847(3) 0.7651(5) 0.0311(3) 0.131(2) Uani 1 d
H5A H 0.3053 0.7225 0.009 0.196 Uiso 1 d
H5B H 0.2858 0.8369 0.0243 0.196 Uiso 1 d
O8 O 0.9193(3) 0.7329(5) 0.9852(3) 0.1140(19) Uani 1 d
O7 O 0.9257(3) 0.5837(5) 1.0229(3) 0.125(2) Uani 1 d
C67 C 0.8983(5) 0.6571(8) 1.0029(4) 0.104(3) Uani 1 d
C68 C 0.8333(4) 0.6583(9) 1.0011(5) 0.151(4) Uani 1 d
H68A H 0.8162 0.7196 0.9846 0.226 Uiso 1 calc
H68B H 0.814 0.6039 0.978 0.226 Uiso 1 calc
H68C H 0.8288 0.652 1.0395 0.226 Uiso 1 calc
O4 O 0.2954(4) 0.9579(7) -0.0008(3) 0.162(3) Uani 1 d
O3 O 0.2029(4) 1.0164(9) -0.0037(5) 0.208(5) Uani 1 d
C63 C 0.2594(7) 1.0331(10) -0.0005(6) 0.217(8) Uani 1 d
C64 C 0.2924(7) 1.1322(10) 0.0011(5) 0.229(8) Uani 1 d
H64A H 0.266 1.1863 0.0013 0.343 Uiso 1 calc
H64B H 0.3241 1.1349 0.0353 0.343 Uiso 1 calc
H64C H 0.3074 1.1371 -0.0322 0.343 Uiso 1 calc
O6 O 0.3954(4) 0.4835(8) -0.0087(3) 0.197(4) Uani 1 d
O5 O 0.3692(5) 0.6346(12) 0.0288(5) 0.263(8) Uani 1 d
C65 C 0.3585(7) 0.5356(14) 0.0089(7) 0.258(11) Uani 1 d
C66 C 0.2991(6) 0.4809(10) 0.0003(5) 0.192(6) Uani 1 d
H66A H 0.2724 0.522 0.0139 0.288 Uiso 1 calc
H66B H 0.2831 0.467 -0.0399 0.288 Uiso 1 calc
H66C H 0.3051 0.4198 0.0215 0.288 Uiso 1 calc
O6W O 0.1874(4) 0.6963(6) -0.0451(3) 0.172(3) Uani 1 d
H6A H 0.2082 0.7422 -0.0153 0.258 Uiso 1 d
H6B H 0.1654 0.6369 -0.0374 0.258 Uiso 1 d
O7W O 0.1273(3) 0.8780(8) -0.0492(3) 0.195(4) Uani 1 d
H7A H 0.1497 0.9222 -0.0181 0.292 Uiso 1 d
H7B H 0.1434 0.8092 -0.0419 0.292 Uiso 1 d
O8W O 0.2394(4) 0.2062(8) 0.1480(3) 0.215(4) Uani 1 d
H8A H 0.232 0.2587 0.1745 0.323 Uiso 1 d
H8B H 0.2087 0.1611 0.125 0.323 Uiso 1 d
O9W O 0.3985(5) 0.9451(10) -0.0256(3) 0.282(7) Uani 1 d
H9A H 0.3564 0.9458 -0.0259 0.423 Uiso 1 d
H9B H 0.4209 0.9875 0.0063 0.423 Uiso 1 d
O10W O 0.4800(6) 0.6244(10) -0.0275(5) 0.312(7) Uani 1 d
H10A H 0.5234 0.5954 -0.0187 0.468 Uiso 1 d
H10B H 0.4643 0.6633 0.0004 0.468 Uiso 1 d
O11W O 0.4441(7) 1.1152(11) 0.0209(4) 0.340(8) Uani 1 d
H11A H 0.4862 1.1157 0.0211 0.51 Uiso 1 d
H11B H 0.4299 1.1851 0.0198 0.51 Uiso 1 d
O12W O 0.6026(9) 0.6947(14) 0.0411(5) 0.522(17) Uani 1 d
H12A H 0.5624 0.694 0.0421 0.782 Uiso 1 d
H12B H 0.6184 0.6246 0.0423 0.782 Uiso 1 d

loop_
_atom_site_aniso_label
_atom_site_aniso_U_11
_atom_site_aniso_U_22
_atom_site_aniso_U_33
_atom_site_aniso_U_23
_atom_site_aniso_U_13
_atom_site_aniso_U_12
C6 0.052(4) 0.064(4) 0.056(4) 0.012(3) 0.021(3) 0.013(3)
Zn1 0.0543(5) 0.0590(5) 0.0571(5) 0.0035(4) 0.0180(4) 0.0019(4)
N5 0.067(4) 0.065(4) 0.053(3) -0.003(3) 0.015(3) 0.012(3)
Zn2 0.0574(5) 0.0558(5) 0.0592(5) 0.0027(4) 0.0135(4) 0.0010(4)
O2W 0.155(6) 0.138(5) 0.096(4) 0.023(4) 0.053(4) 0.040(5)
O3W 0.124(5) 0.101(4) 0.122(4) 0.009(4) 0.019(4) 0.015(4)
N2 0.061(3) 0.055(3) 0.054(3) -0.001(3) 0.017(3) 0.003(3)
N6 0.052(3) 0.058(3) 0.053(3) 0.002(3) 0.015(3) 0.000(3)
C30 0.062(4) 0.071(5) 0.058(4) -0.003(3) 0.018(3) 0.008(4)
C29 0.065(5) 0.098(6) 0.056(4) 0.010(4) 0.030(4) 0.011(4)
C27 0.094(6) 0.073(5) 0.060(4) 0.006(4) 0.017(4) -0.015(4)
C26 0.053(4) 0.054(4) 0.056(4) 0.009(3) 0.005(3) 0.004(3)
N4 0.056(3) 0.053(3) 0.051(3) 0.003(3) 0.012(3) 0.001(3)
C20 0.077(5) 0.068(5) 0.058(4) 0.009(4) 0.017(4) 0.008(4)
C14 0.057(4) 0.082(5) 0.080(5) -0.001(4) 0.030(4) 0.005(4)
C13 0.082(6) 0.077(5) 0.091(5) 0.004(4) 0.047(5) -0.008(4)
C12 0.087(6) 0.078(5) 0.069(4) 0.013(4) 0.029(4) -0.007(4)
N3 0.055(4) 0.064(3) 0.065(3) 0.005(3) 0.022(3) 0.002(3)
C32 0.084(6) 0.089(6) 0.064(4) -0.014(4) 0.002(4) -0.027(5)
N11 0.061(4) 0.060(4) 0.063(3) 0.010(3) 0.015(3) 0.002(3)
C44 0.081(5) 0.054(4) 0.074(5) -0.004(4) 0.002(4) 0.008(4)
N10 0.065(4) 0.064(4) 0.055(3) 0.003(3) 0.013(3) -0.004(3)
C9 0.067(5) 0.090(6) 0.060(4) 0.003(4) 0.008(4) 0.003(4)
N1 0.052(3) 0.061(3) 0.055(3) 0.002(3) 0.009(3) 0.000(3)
C28 0.079(5) 0.095(6) 0.074(5) 0.021(5) 0.020(4) -0.011(5)
C16 0.050(4) 0.059(4) 0.053(4) -0.011(3) 0.010(3) -0.004(3)
C15 0.056(4) 0.046(4) 0.062(4) -0.002(3) 0.021(3) -0.002(3)
C36 0.061(4) 0.051(4) 0.056(4) 0.009(3) 0.010(3) 0.004(3)
N7 0.072(4) 0.052(3) 0.051(3) 0.004(3) 0.006(3) -0.004(3)
N12 0.058(3) 0.064(4) 0.065(3) -0.002(3) 0.015(3) -0.001(3)
N9 0.063(3) 0.053(3) 0.059(3) 0.006(3) 0.014(3) 0.000(3)
C45 0.055(4) 0.055(4) 0.051(4) -0.005(3) 0.005(3) -0.007(3)
C46 0.045(4) 0.074(5) 0.050(4) -0.002(3) 0.004(3) 0.005(3)
C7 0.085(5) 0.067(5) 0.076(5) 0.007(4) 0.027(4) 0.017(4)
C8 0.080(5) 0.099(6) 0.072(5) 0.019(5) 0.010(4) 0.025(5)
C5 0.061(4) 0.055(4) 0.064(4) 0.003(3) 0.026(4) -0.003(4)
C4 0.090(5) 0.054(4) 0.076(5) 0.003(4) 0.023(4) 0.008(4)
C3 0.099(6) 0.066(5) 0.073(5) -0.012(4) 0.023(5) -0.011(5)
C2 0.093(6) 0.071(5) 0.057(4) -0.013(4) 0.008(4) -0.011(4)
C1 0.066(5) 0.074(5) 0.070(4) 0.002(4) 0.015(4) -0.013(4)
C23 0.123(7) 0.074(6) 0.083(6) -0.015(5) 0.019(5) 0.003(5)
C22 0.106(6) 0.082(6) 0.061(4) -0.005(4) 0.024(4) 0.028(5)
C21 0.089(6) 0.081(6) 0.074(5) -0.007(4) 0.021(4) -0.002(5)
C19 0.092(6) 0.080(5) 0.061(4) 0.010(4) 0.015(4) 0.016(5)
C18 0.071(5) 0.112(7) 0.073(5) 0.008(5) 0.004(4) 0.023(5)
C17 0.061(5) 0.101(6) 0.072(5) -0.001(4) 0.017(4) 0.013(4)
C11 0.075(5) 0.084(5) 0.072(4) 0.021(4) 0.027(4) 0.011(4)
O13W 0.167(8) 0.310(14) 0.324(14) -0.145(12) 0.030(9) 0.006(9)
N8 0.056(4) 0.060(3) 0.059(3) -0.004(3) 0.006(3) -0.001(3)
C39 0.097(6) 0.084(5) 0.070(5) -0.013(4) 0.026(5) 0.009(5)
C38 0.071(5) 0.106(6) 0.067(5) 0.001(4) 0.026(4) 0.011(5)
C37 0.059(4) 0.085(5) 0.075(5) 0.009(4) 0.022(4) -0.003(4)
C33 0.079(6) 0.102(6) 0.076(5) -0.001(5) 0.003(4) -0.027(5)
C34 0.064(5) 0.100(6) 0.075(5) 0.005(4) 0.018(4) -0.015(4)
C60 0.067(5) 0.088(5) 0.068(5) -0.002(4) 0.005(4) 0.004(4)
C59 0.062(5) 0.118(7) 0.072(5) -0.013(5) 0.006(4) 0.006(5)
C58 0.076(6) 0.133(8) 0.087(6) -0.030(6) 0.019(5) -0.045(6)
C57 0.090(6) 0.096(6) 0.082(5) -0.011(5) 0.027(5) -0.034(5)
C56 0.064(5) 0.067(5) 0.070(4) -0.014(4) 0.032(4) -0.008(4)
C55 0.071(5) 0.062(5) 0.070(4) -0.003(4) 0.034(4) -0.003(4)
C54 0.121(7) 0.071(5) 0.072(5) 0.009(4) 0.034(5) -0.019(5)
C53 0.144(8) 0.070(5) 0.085(6) 0.018(5) 0.043(6) -0.012(6)
C52 0.098(6) 0.087(6) 0.082(5) 0.035(5) 0.024(5) 0.026(5)
C51 0.075(5) 0.077(5) 0.074(5) 0.019(4) 0.006(4) 0.009(4)
C43 0.115(7) 0.062(5) 0.072(5) 0.013(4) 0.006(5) 0.005(5)
C42 0.089(5) 0.069(5) 0.059(4) 0.014(4) 0.008(4) -0.014(4)
C41 0.071(5) 0.076(5) 0.057(4) 0.006(4) 0.022(4) -0.005(4)
C50 0.085(5) 0.076(5) 0.057(4) 0.006(4) 0.021(4) -0.004(4)
C49 0.078(5) 0.101(6) 0.070(5) -0.002(5) 0.028(4) 0.005(5)
C48 0.090(6) 0.123(8) 0.073(5) -0.025(5) 0.026(5) 0.020(6)
C47 0.085(5) 0.095(6) 0.072(5) -0.008(4) 0.016(4) 0.022(5)
O2 0.121(5) 0.128(5) 0.175(6) -0.033(5) 0.062(5) 0.035(4)
C61 0.098(8) 0.138(10) 0.177(12) 0.006(9) 0.012(8) -0.044(8)
O1 0.086(4) 0.100(5) 0.209(7) 0.024(5) 0.007(5) 0.032(4)
C62 0.168(11) 0.256(15) 0.072(6) 0.010(8) -0.005(7) -0.107(10)
C25 0.073(5) 0.047(4) 0.052(4) 0.006(3) 0.014(3) 0.010(3)
C35 0.056(4) 0.056(4) 0.059(4) 0.009(3) 0.015(3) -0.002(3)
C31 0.082(5) 0.078(5) 0.069(5) -0.010(4) 0.015(4) -0.005(4)
C24 0.105(6) 0.061(5) 0.084(5) -0.010(4) 0.022(5) -0.004(4)
C40 0.061(4) 0.083(5) 0.066(4) -0.009(4) 0.012(4) 0.001(4)
C10 0.070(5) 0.082(5) 0.053(4) -0.001(4) 0.014(4) 0.004(4)
O1W 0.117(5) 0.129(5) 0.150(5) 0.011(5) 0.037(4) 0.011(4)
O4W 0.126(6) 0.158(7) 0.209(8) -0.022(6) 0.036(6) 0.015(5)
O5W 0.131(5) 0.118(5) 0.146(5) 0.007(4) 0.039(5) 0.002(4)
O8 0.125(5) 0.093(5) 0.124(5) -0.003(4) 0.031(4) -0.002(4)
O7 0.145(6) 0.102(5) 0.112(5) 0.017(4) 0.002(4) 0.004(5)
C67 0.128(9) 0.093(8) 0.082(6) 0.008(5) 0.010(6) -0.001(7)
C68 0.096(8) 0.179(12) 0.167(10) -0.003(9) 0.014(7) -0.001(8)
O4 0.203(8) 0.139(7) 0.111(5) 0.012(5) -0.021(5) 0.011(6)
O3 0.202(10) 0.212(10) 0.245(11) 0.017(9) 0.121(10) 0.032(9)
C63 0.40(3) 0.126(12) 0.098(9) -0.008(9) 0.015(14) 0.035(18)
C64 0.36(2) 0.117(10) 0.159(11) 0.015(9) -0.015(13) -0.040(13)
O6 0.175(8) 0.273(12) 0.139(7) 0.016(7) 0.032(6) 0.048(8)
O5 0.251(12) 0.393(19) 0.150(9) 0.044(11) 0.060(8) 0.208(14)
C65 0.234(19) 0.41(3) 0.164(14) 0.069(18) 0.110(14) 0.21(2)
C66 0.245(16) 0.184(13) 0.197(13) -0.030(11) 0.151(13) -0.049(12)
O6W 0.224(8) 0.175(7) 0.109(5) -0.004(5) 0.030(5) -0.090(7)
O7W 0.152(7) 0.316(12) 0.128(5) 0.080(7) 0.056(5) 0.093(7)
O8W 0.200(9) 0.269(11) 0.150(7) -0.019(7) -0.001(6) -0.121(8)
O9W 0.310(13) 0.391(17) 0.136(7) 0.054(9) 0.040(7) -0.184(13)
O10W 0.380(19) 0.263(14) 0.305(14) 0.042(12) 0.110(14) 0.061(14)
O11W 0.49(2) 0.389(19) 0.184(10) -0.013(12) 0.166(13) 0.088(18)
O12W 0.88(4) 0.53(3) 0.288(15) -0.180(17) 0.40(2) -0.40(3)

loop_
_atom_type_symbol
_atom_type_description
_atom_type_scat_dispersion_real
_atom_type_scat_dispersion_imag
_atom_type_scat_source
C C 0.0033 0.0016 'International Tables Vol C Tables 4.2.6.8 and 6.1.1.4'
N N 0.0061 0.0033 'International Tables Vol C Tables 4.2.6.8 and 6.1.1.4'
O O 0.0106 0.006 'International Tables Vol C Tables 4.2.6.8 and 6.1.1.4'
Zn Zn 0.2839 1.4301 'International Tables Vol C Tables 4.2.6.8 and 6.1.1.4'
H H 0 0 'International Tables Vol C Tables 4.2.6.8 and 6.1.1.4'

loop_
_geom_angle_atom_site_label_1
_geom_angle_atom_site_label_2
_geom_angle_atom_site_label_3
_geom_angle
N2 C6 C7 120.9(6)
N2 C6 C5 116.4(6)
C7 C6 C5 122.7(6)
N1 Zn1 N4 96.94(19)
N1 Zn1 N6 94.37(18)
N4 Zn1 N6 96.54(18)
N1 Zn1 N2 76.89(19)
N4 Zn1 N2 168.25(19)
N6 Zn1 N2 93.92(18)
N1 Zn1 N3 96.30(19)
N4 Zn1 N3 75.86(19)
N6 Zn1 N3 167.6(2)
N2 Zn1 N3 94.71(19)
N1 Zn1 N5 165.99(19)
N4 Zn1 N5 93.93(18)
N6 Zn1 N5 75.57(19)
N2 Zn1 N5 93.84(19)
N3 Zn1 N5 94.9(2)
C21 N5 C25 118.1(6)
C21 N5 Zn1 125.4(5)
C25 N5 Zn1 116.1(4)
N11 Zn2 N8 95.87(19)
N11 Zn2 N9 165.6(2)
N8 Zn2 N9 94.71(19)
N11 Zn2 N10 94.6(2)
N8 Zn2 N10 167.1(2)
N9 Zn2 N10 76.4(2)
N11 Zn2 N7 96.6(2)
N8 Zn2 N7 76.6(2)
N9 Zn2 N7 95.26(19)
N10 Zn2 N7 94.7(2)
N11 Zn2 N12 76.8(2)
N8 Zn2 N12 95.29(19)
N9 Zn2 N12 92.6(2)
N10 Zn2 N12 94.45(19)
N7 Zn2 N12 169.1(2)
H2A O2W H2B 125.3
H3A O3W H3B 119.2
C10 N2 C6 118.0(6)
C10 N2 Zn1 127.1(5)
C6 N2 Zn1 114.9(4)
C26 N6 C30 118.0(5)
C26 N6 Zn1 116.5(4)
C30 N6 Zn1 125.6(4)
C29 C30 N6 123.4(7)
C29 C30 H30 118.3
N6 C30 H30 118.3
C28 C29 C30 117.8(6)
C28 C29 H29 121.1
C30 C29 H29 121.1
C26 C27 C28 117.9(7)
C26 C27 H27 121
C28 C27 H27 121
N6 C26 C27 122.0(6)
N6 C26 C25 116.6(6)
C27 C26 C25 121.4(6)
C20 N4 C16 118.4(6)
C20 N4 Zn1 125.3(4)
C16 N4 Zn1 116.2(4)
N4 C20 C19 122.7(6)
N4 C20 H20 118.6
C19 C20 H20 118.6
C15 C14 C13 119.3(7)
C15 C14 H14 120.4
C13 C14 H14 120.4
C12 C13 C14 119.7(6)
C12 C13 H13 120.1
C14 C13 H13 120.1
C11 C12 C13 117.8(7)
C11 C12 H12 121.1
C13 C12 H12 121.1
C15 N3 C11 118.4(5)
C15 N3 Zn1 116.5(4)
C11 N3 Zn1 125.1(5)
C33 C32 C31 118.8(7)
C33 C32 H32 120.6
C31 C32 H32 120.6
C51 N11 C55 117.9(6)
C51 N11 Zn2 125.7(5)
C55 N11 Zn2 116.3(4)
C43 C44 C45 120.9(7)
C43 C44 H44 119.5
C45 C44 H44 119.5
C46 N10 C50 118.6(6)
C46 N10 Zn2 115.0(4)
C50 N10 Zn2 126.3(5)
C8 C9 C10 118.0(7)
C8 C9 H9 121
C10 C9 H9 121
C5 N1 C1 119.2(6)
C5 N1 Zn1 115.8(4)
C1 N1 Zn1 125.0(5)
C29 C28 C27 120.9(7)
C29 C28 H28 119.5
C27 C28 H28 119.5
N4 C16 C17 121.9(6)
N4 C16 C15 115.4(5)
C17 C16 C15 122.6(6)
N3 C15 C14 121.8(6)
N3 C15 C16 116.0(5)
C14 C15 C16 122.3(6)
N8 C36 C37 120.6(6)
N8 C36 C35 115.5(6)
C37 C36 C35 123.9(6)
C35 N7 C31 119.3(6)
C35 N7 Zn2 114.6(4)
C31 N7 Zn2 126.1(5)
C60 N12 C56 119.5(6)
C60 N12 Zn2 126.2(5)
C56 N12 Zn2 114.2(5)
C45 N9 C41 118.9(5)
C45 N9 Zn2 115.9(4)
C41 N9 Zn2 125.0(5)
N9 C45 C44 120.1(6)
N9 C45 C46 115.4(6)
C44 C45 C46 124.5(6)
N10 C46 C47 120.8(6)
N10 C46 C45 117.1(6)
C47 C46 C45 122.1(7)
C8 C7 C6 118.3(7)
C8 C7 H7 120.8
C6 C7 H7 120.8
C9 C8 C7 120.3(7)
C9 C8 H8 119.8
C7 C8 H8 119.8
N1 C5 C4 121.0(6)
N1 C5 C6 115.9(6)
C4 C5 C6 123.0(6)
C3 C4 C5 119.6(7)
C3 C4 H4 120.2
C5 C4 H4 120.2
C2 C3 C4 119.6(7)
C2 C3 H3 120.2
C4 C3 H3 120.2
C3 C2 C1 118.3(7)
C3 C2 H2 120.8
C1 C2 H2 120.8
N1 C1 C2 122.3(7)
N1 C1 H1 118.8
C2 C1 H1 118.8
C22 C23 C24 118.8(8)
C22 C23 H23 120.6
C24 C23 H23 120.6
C23 C22 C21 119.7(7)
C23 C22 H22 120.1
C21 C22 H22 120.1
N5 C21 C22 122.2(7)
N5 C21 H21 118.9
C22 C21 H21 118.9
C18 C19 C20 118.3(7)
C18 C19 H19 120.8
C20 C19 H19 120.8
C19 C18 C17 119.6(7)
C19 C18 H18 120.2
C17 C18 H18 120.2
C16 C17 C18 119.1(7)
C16 C17 H17 120.5
C18 C17 H17 120.5
C12 C11 N3 123.1(7)
C12 C11 H11 118.5
N3 C11 H11 118.5
H13A O13W H13B 110.5
C40 N8 C36 118.4(6)
C40 N8 Zn2 125.5(4)
C36 N8 Zn2 116.1(4)
C38 C39 C40 117.8(7)
C38 C39 H39 121.1
C40 C39 H39 121.1
C37 C38 C39 119.8(7)
C37 C38 H38 120.1
C39 C38 H38 120.1
C38 C37 C36 120.0(7)
C38 C37 H37 120
C36 C37 H37 120
C32 C33 C34 119.0(7)
C32 C33 H33 120.5
C34 C33 H33 120.5
C33 C34 C35 119.5(7)
C33 C34 H34 120.3
C35 C34 H34 120.3
N12 C60 C59 123.2(8)
N12 C60 H60 118.4
C59 C60 H60 118.4
C60 C59 C58 117.8(8)
C60 C59 H59 121.1
C58 C59 H59 121.1
C57 C58 C59 120.2(8)
C57 C58 H58 119.9
C59 C58 H58 119.9
C58 C57 C56 119.6(8)
C58 C57 H57 120.2
C56 C57 H57 120.2
N12 C56 C57 119.6(7)
N12 C56 C55 117.0(6)
C57 C56 C55 123.3(7)
N11 C55 C54 121.7(7)
N11 C55 C56 115.6(6)
C54 C55 C56 122.7(7)
C53 C54 C55 119.4(8)
C53 C54 H54 120.3
C55 C54 H54 120.3
C52 C53 C54 120.6(8)
C52 C53 H53 119.7
C54 C53 H53 119.7
C53 C52 C51 117.7(7)
C53 C52 H52 121.2
C51 C52 H52 121.2
N11 C51 C52 122.5(7)
N11 C51 H51 118.7
C52 C51 H51 118.7
C42 C43 C44 118.6(7)
C42 C43 H43 120.7
C44 C43 H43 120.7
C43 C42 C41 119.6(7)
C43 C42 H42 120.2
C41 C42 H42 120.2
N9 C41 C42 121.8(7)
N9 C41 H41 119.1
C42 C41 H41 119.1
N10 C50 C49 123.0(7)
N10 C50 H50 118.5
C49 C50 H50 118.5
C48 C49 C50 118.5(7)
C48 C49 H49 120.7
C50 C49 H49 120.7
C49 C48 C47 120.4(7)
C49 C48 H48 119.8
C47 C48 H48 119.8
C46 C47 C48 118.7(7)
C46 C47 H47 120.7
C48 C47 H47 120.7
O1 C61 O2 103.6(7)
O1 C61 C62 121.2(10)
O2 C61 C62 135.1(11)
C61 C62 H62A 109.5
C61 C62 H62B 109.5
H62A C62 H62B 109.5
C61 C62 H62C 109.5
H62A C62 H62C 109.5
H62B C62 H62C 109.5
N5 C25 C24 121.0(6)
N5 C25 C26 114.8(6)
C24 C25 C26 124.2(6)
N7 C35 C34 120.6(6)
N7 C35 C36 117.1(6)
C34 C35 C36 122.3(6)
N7 C31 C32 122.8(7)
N7 C31 H31 118.6
C32 C31 H31 118.6
C25 C24 C23 120.2(7)
C25 C24 H24 119.9
C23 C24 H24 119.9
N8 C40 C39 123.3(7)
N8 C40 H40 118.4
C39 C40 H40 118.4
N2 C10 C9 124.5(7)
N2 C10 H10 117.8
C9 C10 H10 117.8
H1A O1W H1B 109.2
H4A O4W H4B 125.8
H5A O5W H5B 116.2
O7 C67 O8 125.5(11)
O7 C67 C68 116.8(10)
O8 C67 C68 117.7(10)
C67 C68 H68A 109.5
C67 C68 H68B 109.5
H68A C68 H68B 109.5
C67 C68 H68C 109.5
H68A C68 H68C 109.5
H68B C68 H68C 109.5
O4 C63 O3 120.3(13)
O4 C63 C64 109.9(13)
O3 C63 C64 129.7(15)
C63 C64 H64A 109.5
C63 C64 H64B 109.5
H64A C64 H64B 109.5
C63 C64 H64C 109.5
H64A C64 H64C 109.5
H64B C64 H64C 109.5
O6 C65 O5 123.4(15)
O6 C65 C66 111.7(15)
O5 C65 C66 124.7(13)
C65 C66 H66A 109.5
C65 C66 H66B 109.5
H66A C66 H66B 109.5
C65 C66 H66C 109.5
H66A C66 H66C 109.5
H66B C66 H66C 109.5
H6A O6W H6B 124.1
H7A O7W H7B 108.7
H8A O8W H8B 124.5
H9A O9W H9B 109.5
H10A O10W H10B 124.6
H11A O11W H11B 109
H12A O12W H12B 110.6

loop_
_geom_bond_atom_site_label_1
_geom_bond_atom_site_label_2
_geom_bond_distance
C6 N2 1.337(7)
C6 C7 1.394(8)
C6 C5 1.490(9)
Zn1 N1 2.139(5)
Zn1 N4 2.141(5)
Zn1 N6 2.153(5)
Zn1 N2 2.157(5)
Zn1 N3 2.158(5)
Zn1 N5 2.170(5)
N5 C21 1.339(8)
N5 C25 1.349(8)
Zn2 N11 2.140(5)
Zn2 N8 2.145(5)
Zn2 N9 2.152(5)
Zn2 N10 2.156(5)
Zn2 N7 2.181(5)
Zn2 N12 2.187(5)
O2W H2A 0.9932
O2W H2B 0.9923
O3W H3A 0.9879
O3W H3B 0.9956
N2 C10 1.323(8)
N6 C26 1.333(7)
N6 C30 1.362(7)
C30 C29 1.358(9)
C30 H30 0.93
C29 C28 1.357(9)
C29 H29 0.93
C27 C26 1.382(8)
C27 C28 1.390(9)
C27 H27 0.93
C26 C25 1.484(8)
N4 C20 1.334(7)
N4 C16 1.350(7)
C20 C19 1.392(9)
C20 H20 0.93
C14 C15 1.366(8)
C14 C13 1.384(9)
C14 H14 0.93
C13 C12 1.368(9)
C13 H13 0.93
C12 C11 1.358(8)
C12 H12 0.93
N3 C15 1.321(7)
N3 C11 1.362(7)
C32 C33 1.359(10)
C32 C31 1.371(9)
C32 H32 0.93
N11 C51 1.322(8)
N11 C55 1.352(8)
C44 C43 1.372(9)
C44 C45 1.373(8)
C44 H44 0.93
N10 C46 1.334(8)
N10 C50 1.347(7)
C9 C8 1.339(10)
C9 C10 1.357(9)
C9 H9 0.93
N1 C5 1.338(7)
N1 C1 1.342(8)
C28 H28 0.93
C16 C17 1.366(9)
C16 C15 1.484(8)
C36 N8 1.349(7)
C36 C37 1.379(8)
C36 C35 1.493(8)
N7 C35 1.332(7)
N7 C31 1.333(8)
N12 C60 1.329(8)
N12 C56 1.346(8)
N9 C45 1.341(7)
N9 C41 1.359(7)
C45 C46 1.479(8)
C46 C47 1.384(9)
C7 C8 1.380(10)
C7 H7 0.93
C8 H8 0.93
C5 C4 1.393(9)
C4 C3 1.379(9)
C4 H4 0.93
C3 C2 1.369(9)
C3 H3 0.93
C2 C1 1.394(9)
C2 H2 0.93
C1 H1 0.93
C23 C22 1.340(10)
C23 C24 1.374(9)
C23 H23 0.93
C22 C21 1.370(10)
C22 H22 0.93
C21 H21 0.93
C19 C18 1.356(9)
C19 H19 0.93
C18 C17 1.396(9)
C18 H18 0.93
C17 H17 0.93
C11 H11 0.93
O13W H13A 0.968
O13W H13B 0.9634
N8 C40 1.330(7)
C39 C38 1.368(9)
C39 C40 1.375(9)
C39 H39 0.93
C38 C37 1.356(9)
C38 H38 0.93
C37 H37 0.93
C33 C34 1.384(10)
C33 H33 0.93
C34 C35 1.388(9)
C34 H34 0.93
C60 C59 1.359(10)
C60 H60 0.93
C59 C58 1.371(11)
C59 H59 0.93
C58 C57 1.360(11)
C58 H58 0.93
C57 C56 1.391(9)
C57 H57 0.93
C56 C55 1.493(9)
C55 C54 1.364(9)
C54 C53 1.351(10)
C54 H54 0.93
C53 C52 1.346(11)
C53 H53 0.93
C52 C51 1.399(10)
C52 H52 0.93
C51 H51 0.93
C43 C42 1.356(10)
C43 H43 0.93
C42 C41 1.365(9)
C42 H42 0.93
C41 H41 0.93
C50 C49 1.359(9)
C50 H50 0.93
C49 C48 1.337(10)
C49 H49 0.93
C48 C47 1.385(10)
C48 H48 0.93
C47 H47 0.93
O2 C61 1.374(10)
C61 O1 1.320(10)
C61 C62 1.503(2)
C62 H62A 0.96
C62 H62B 0.96
C62 H62C 0.96
C25 C24 1.362(9)
C31 H31 0.93
C24 H24 0.93
C40 H40 0.93
C10 H10 0.93
O1W H1A 0.9943
O1W H1B 0.9953
O4W H4A 1.0034
O4W H4B 0.9785
O5W H5A 0.9922
O5W H5B 0.984
O8 C67 1.257(10)
O7 C67 1.212(10)
C67 C68 1.529(13)
C68 H68A 0.96
C68 H68B 0.96
C68 H68C 0.96
O4 C63 1.327(13)
O3 C63 1.339(13)
C63 C64 1.544(9)
C64 H64A 0.96
C64 H64B 0.96
C64 H64C 0.96
O6 C65 1.275(12)
O5 C65 1.420(15)
C65 C66 1.553(15)
C66 H66A 0.96
C66 H66B 0.96
C66 H66C 0.96
O6W H6A 0.9758
O6W H6B 0.9994
O7W H7A 0.9933
O7W H7B 1.0015
O8W H8A 0.9961
O8W H8B 0.9969
O9W H9A 0.9943
O9W H9B 0.9926
O10W H10A 1.0679
O10W H10B 0.9957
O11W H11A 0.9942
O11W H11B 0.9988
O12W H12A 0.9586
O12W H12B 1.0134

loop_
_geom_hbond_atom_site_label_D
_geom_hbond_atom_site_label_H
_geom_hbond_atom_site_label_A
_geom_hbond_distance_DH
_geom_hbond_distance_HA
_geom_hbond_distance_DA
_geom_hbond_angle_DHA
_geom_hbond_site_symmetry_A
O2W H2A O3 0.99 1.84 2.664(11) 138.3 3_676
O2W H2B O8 0.99 1.79 2.657(9) 143.3 .
O3W H3A O7 0.99 1.92 2.744(9) 138.6 2_656
O3W H3B O4W 1 1.99 2.787(9) 135.2 4_576
O13W H13A O9W 0.97 2.04 2.841(16) 138.5 .
O13W H13B O5 0.96 1.8 2.577(18) 135.3 .
O1W H1A O1W 0.99 2.14 2.748(12) 117.5 3_757
O1W H1B O2W 1 2.02 2.883(9) 143.8 1_545
O4W H4A O8 1 1.68 2.645(10) 159.9 1_454
O4W H4B O1W 0.98 2.1 2.851(10) 131.7 3_666
O4W H4B O7W 0.98 2.56 3.388(12) 142.1 .
O5W H5A O5 0.99 1.88 2.676(12) 134.7 .
O5W H5B O4 0.98 1.77 2.741(10) 166.7 .
O6W H6A O5W 0.98 1.89 2.707(10) 139.4 .
O6W H6B O3W 1 2 2.820(8) 137.4 4_575
O7W H7A O3 0.99 1.76 2.619(15) 142.8 .
O7W H7B O6W 1 1.86 2.822(12) 160.9 .
O8W H8A O1 1 2.07 2.863(11) 135 .
O8W H8B O2W 1 2.13 3.092(10) 161.9 3_666
O9W H9A O4 0.99 1.71 2.663(14) 159.1 .
O9W H9B O11W 0.99 1.81 2.656(17) 140.4 .
O10W H10A O6 1.07 2.14 3.199(16) 168.9 3_665
O10W H10B O13W 1 1.63 2.563(15) 153.5 .
O10W H10B O5 1 2.54 3.249(17) 127.6 .
O11W H11B O12W 1 2.19 3.03(2) 140.9 3_675
O12W H12A O10W 0.96 2.41 3.09(2) 128.2 .
O12W H12B O6 1.01 1.66 2.530(19) 141.4 3_665

loop_
_geom_torsion_atom_site_label_1
_geom_torsion_atom_site_label_2
_geom_torsion_atom_site_label_3
_geom_torsion_atom_site_label_4
_geom_torsion
C7 C6 N2 C10 -0.4(9)
C5 C6 N2 C10 178.8(5)
C7 C6 N2 Zn1 -179.5(5)
C5 C6 N2 Zn1 -0.3(6)
C26 N6 C30 C29 -2.0(9)
Zn1 N6 C30 C29 178.1(5)
N6 C30 C29 C28 2.2(10)
C30 N6 C26 C27 1.0(9)
Zn1 N6 C26 C27 -179.1(5)
C30 N6 C26 C25 -179.8(5)
Zn1 N6 C26 C25 0.1(7)
C28 C27 C26 N6 -0.2(10)
C28 C27 C26 C25 -179.4(6)
C16 N4 C20 C19 0.3(9)
Zn1 N4 C20 C19 -178.0(5)
C15 C14 C13 C12 1.3(11)
C14 C13 C12 C11 -2.0(11)
C30 C29 C28 C27 -1.3(11)
C26 C27 C28 C29 0.4(11)
C20 N4 C16 C17 -1.0(9)
Zn1 N4 C16 C17 177.5(5)
C20 N4 C16 C15 -178.3(5)
Zn1 N4 C16 C15 0.2(6)
C11 N3 C15 C14 -0.5(9)
Zn1 N3 C15 C14 -178.1(5)
C11 N3 C15 C16 179.5(6)
Zn1 N3 C15 C16 1.9(7)
C13 C14 C15 N3 0.0(10)
C13 C14 C15 C16 -180.0(6)
N4 C16 C15 N3 -1.4(8)
C17 C16 C15 N3 -178.7(6)
N4 C16 C15 C14 178.6(6)
C17 C16 C15 C14 1.3(10)
C41 N9 C45 C44 -0.8(9)
Zn2 N9 C45 C44 -176.8(5)
C41 N9 C45 C46 178.9(5)
Zn2 N9 C45 C46 2.9(7)
C43 C44 C45 N9 1.9(10)
C43 C44 C45 C46 -177.8(6)
C50 N10 C46 C47 -0.1(9)
Zn2 N10 C46 C47 177.7(5)
C50 N10 C46 C45 178.5(5)
Zn2 N10 C46 C45 -3.8(7)
N9 C45 C46 N10 0.6(8)
C44 C45 C46 N10 -179.7(6)
N9 C45 C46 C47 179.2(6)
C44 C45 C46 C47 -1.1(10)
N2 C6 C7 C8 0.5(10)
C5 C6 C7 C8 -178.6(6)
C10 C9 C8 C7 -0.7(11)
C6 C7 C8 C9 0.0(11)
C1 N1 C5 C4 0.6(9)
Zn1 N1 C5 C4 -179.6(5)
C1 N1 C5 C6 178.9(5)
Zn1 N1 C5 C6 -1.3(6)
N2 C6 C5 N1 1.1(8)
C7 C6 C5 N1 -179.8(6)
N2 C6 C5 C4 179.3(5)
C7 C6 C5 C4 -1.6(9)
N1 C5 C4 C3 -0.4(10)
C6 C5 C4 C3 -178.6(6)
C5 C4 C3 C2 1.1(10)
C4 C3 C2 C1 -1.9(11)
C5 N1 C1 C2 -1.5(9)
Zn1 N1 C1 C2 178.7(5)
C3 C2 C1 N1 2.2(10)
C24 C23 C22 C21 1.8(12)
C25 N5 C21 C22 1.4(10)
Zn1 N5 C21 C22 173.7(5)
C23 C22 C21 N5 -1.9(12)
N4 C20 C19 C18 0.6(11)
C20 C19 C18 C17 -0.8(11)
N4 C16 C17 C18 0.7(10)
C15 C16 C17 C18 177.8(6)
C19 C18 C17 C16 0.2(12)
C13 C12 C11 N3 1.6(11)
C15 N3 C11 C12 -0.3(10)
Zn1 N3 C11 C12 177.1(5)
C37 C36 N8 C40 2.3(9)
C35 C36 N8 C40 -179.2(5)
C37 C36 N8 Zn2 -176.4(5)
C35 C36 N8 Zn2 2.1(7)
C40 C39 C38 C37 1.0(12)
C39 C38 C37 C36 0.7(11)
N8 C36 C37 C38 -2.5(10)
C35 C36 C37 C38 179.2(6)
C31 C32 C33 C34 0.5(12)
C32 C33 C34 C35 -0.8(12)
C56 N12 C60 C59 0.2(10)
Zn2 N12 C60 C59 177.3(5)
N12 C60 C59 C58 -0.7(11)
C60 C59 C58 C57 1.5(12)
C59 C58 C57 C56 -1.7(12)
C60 N12 C56 C57 -0.4(9)
Zn2 N12 C56 C57 -177.8(5)
C60 N12 C56 C55 179.3(6)
Zn2 N12 C56 C55 1.9(7)
C58 C57 C56 N12 1.1(11)
C58 C57 C56 C55 -178.6(7)
C51 N11 C55 C54 1.8(9)
Zn2 N11 C55 C54 -176.8(5)
C51 N11 C55 C56 -178.8(6)
Zn2 N11 C55 C56 2.6(7)
N12 C56 C55 N11 -3.0(8)
C57 C56 C55 N11 176.7(6)
N12 C56 C55 C54 176.4(6)
C57 C56 C55 C54 -3.9(10)
N11 C55 C54 C53 -0.5(11)
C56 C55 C54 C53 -179.9(7)
C55 C54 C53 C52 -3.0(13)
C54 C53 C52 C51 5.0(13)
C55 N11 C51 C52 0.4(10)
Zn2 N11 C51 C52 178.8(5)
C53 C52 C51 N11 -3.7(12)
C45 C44 C43 C42 -2.2(11)
C44 C43 C42 C41 1.5(11)
C45 N9 C41 C42 0.2(9)
Zn2 N9 C41 C42 175.8(5)
C43 C42 C41 N9 -0.6(11)
C46 N10 C50 C49 -1.0(10)
Zn2 N10 C50 C49 -178.4(5)
N10 C50 C49 C48 1.0(12)
C50 C49 C48 C47 0.0(12)
N10 C46 C47 C48 1.0(11)
C45 C46 C47 C48 -177.5(6)
C49 C48 C47 C46 -1.0(12)
C21 N5 C25 C24 -0.9(9)
Zn1 N5 C25 C24 -173.8(5)
C21 N5 C25 C26 -179.2(5)
Zn1 N5 C25 C26 7.8(7)
N6 C26 C25 N5 -5.2(8)
C27 C26 C25 N5 173.9(6)
N6 C26 C25 C24 176.4(6)
C27 C26 C25 C24 -4.4(10)
C31 N7 C35 C34 0.0(9)
Zn2 N7 C35 C34 178.9(5)
C31 N7 C35 C36 178.6(6)
Zn2 N7 C35 C36 -2.5(7)
C33 C34 C35 N7 0.5(10)
C33 C34 C35 C36 -178.0(6)
N8 C36 C35 N7 0.3(8)
C37 C36 C35 N7 178.7(6)
N8 C36 C35 C34 178.9(6)
C37 C36 C35 C34 -2.7(10)
C35 N7 C31 C32 -0.3(10)
Zn2 N7 C31 C32 -179.1(5)
C33 C32 C31 N7 0.0(12)
N5 C25 C24 C23 0.8(11)
C26 C25 C24 C23 179.0(7)
C22 C23 C24 C25 -1.3(12)
C36 N8 C40 C39 -0.5(10)
Zn2 N8 C40 C39 178.1(5)
C38 C39 C40 N8 -1.2(11)
C6 N2 C10 C9 -0.3(10)
Zn1 N2 C10 C9 178.6(5)
C8 C9 C10 N2 0.9(11)
